data_4322009
loop_
_publ_author_name
'Timothy J. Boyle'
'Todd M. Alam'
'Cory J. Tafoya'
'Eric R. Mechenbier'
'Joseph W. Ziller'

_publ_section_title
;
 Syntheses, Characterizations, and X-ray Structures of Alkali Metal
 Derivatives of Titanium(IV) Neopentoxides
;
_journal_name_full 'Inorganic Chemistry'
_journal_page_first 2422
_journal_page_last 2428
_journal_paper_doi 10.1021/ic981143d
_journal_volume 38
_journal_year 1999
_chemical_formula_sum 'C50 H110 Li2 O10 Ti2'
_chemical_formula_weight 981.06
_chemical_name_systematic
; 
 ? 
;
_space_group_IT_number 2
_symmetry_cell_setting triclinic
_symmetry_space_group_name_Hall '-P 1'
_symmetry_space_group_name_H-M 'P -1'
_atom_sites_solution_hydrogens geom
_atom_sites_solution_primary direct
_atom_sites_solution_secondary difmap
_audit_creation_method SHELXTL
_cell_angle_alpha 75.39(2)
_cell_angle_beta 73.31(2)
_cell_angle_gamma 71.65(2)
_cell_formula_units_Z 1
_cell_length_a 10.656(3)
_cell_length_b 12.202(5)
_cell_length_c 13.266(3)
_cell_measurement_reflns_used 31
_cell_measurement_temperature 158
_cell_measurement_theta_max 12.52
_cell_measurement_theta_min 3.25
_cell_volume 1543.2(9)
_computing_cell_refinement 'Siemens XSCANS'
_computing_data_collection 'Siemens XSCANS'
_computing_data_reduction CARESS
_computing_molecular_graphics 'Siemens SHELXTL'
_computing_publication_material 'Siemens SHELXTL'
_computing_structure_refinement 'Siemens SHELXTL'
_computing_structure_solution 'Siemens SHELXTL'
_diffrn_ambient_temperature 158
_diffrn_measurement_device 'Siemens P4'
_diffrn_measurement_method '2\q/\w scans'
_diffrn_radiation_monochromator graphite
_diffrn_radiation_source 'sealed tube'
_diffrn_radiation_type MoK\a
_diffrn_radiation_wavelength 0.71073
_diffrn_reflns_av_R_equivalents 0.0229
_diffrn_reflns_av_sigmaI/netI 0.0457
_diffrn_reflns_limit_h_max 11
_diffrn_reflns_limit_h_min 0
_diffrn_reflns_limit_k_max 12
_diffrn_reflns_limit_k_min -12
_diffrn_reflns_limit_l_max 14
_diffrn_reflns_limit_l_min -13
_diffrn_reflns_number 4287
_diffrn_reflns_theta_max 22.49
_diffrn_reflns_theta_min 2.07
_diffrn_standards_decay_% '< 1.0'
_diffrn_standards_interval_count 97
_diffrn_standards_number 3
_exptl_absorpt_coefficient_mu 0.304
_exptl_absorpt_correction_type none
_exptl_crystal_colour Colorless
_exptl_crystal_density_diffrn 1.056
_exptl_crystal_density_meas ?
_exptl_crystal_density_method none
_exptl_crystal_description Plate
_exptl_crystal_F_000 540
_exptl_crystal_size_max 0.43
_exptl_crystal_size_mid 0.40
_exptl_crystal_size_min 0.20
_refine_diff_density_max 0.547
_refine_diff_density_min -0.249
_refine_diff_density_rms 0.052
_refine_ls_extinction_method none
_refine_ls_goodness_of_fit_all 1.030
_refine_ls_goodness_of_fit_obs 1.053
_refine_ls_hydrogen_treatment constr
_refine_ls_matrix_type full
_refine_ls_number_parameters 309
_refine_ls_number_reflns 4026
_refine_ls_number_restraints 0
_refine_ls_restrained_S_all 1.030
_refine_ls_restrained_S_obs 1.053
_refine_ls_R_factor_all 0.0764
_refine_ls_R_factor_obs 0.0506
_refine_ls_shift/esd_max 0.000
_refine_ls_shift/esd_mean 0.000
_refine_ls_structure_factor_coef Fsqd
_refine_ls_weighting_details 'w=1/[\s^2^(Fo^2^)+(0.0631P)^2^+1.7823P] where P=(Fo^2^+2Fc^2^)/3'
_refine_ls_weighting_scheme calc
_refine_ls_wR_factor_all 0.1373
_refine_ls_wR_factor_obs 0.1199
_reflns_number_observed 3012
_reflns_number_total 4026
_reflns_observed_criterion >2sigma(I)
_cod_data_source_file ic981143d_1.cif
_cod_data_source_block snl43
_cod_depositor_comments
;
The following automatic conversions were performed:

'_exptl_crystal_density_meas' value 'none' was changed to '?' - the
value is perceived as not measured.

Automatic conversion script
Id: cif_fix_values 3008 2015-01-20 13:52:24Z robertas 

The following automatic conversions were performed:

'_refine_ls_weighting_scheme' value 'calc
w=1/[\s^2^(Fo^2^)+(0.0631P)^2^+1.7823P] where P=(Fo^2^+2Fc^2^)/3' was
changed to 'calc'. New tag '_refine_ls_weighting_details' was
created. The value of the new tag was set to
'w=1/[\s^2^(Fo^2^)+(0.0631P)^2^+1.7823P] where P=(Fo^2^+2Fc^2^)/3'.

Automatic conversion script
Id: cif_fix_values 3143 2015-03-26 13:38:13Z robertas 
;
_cod_original_cell_volume 1543.3(8)
_cod_database_code 4322009

loop_
_symmetry_equiv_pos_as_xyz
'x, y, z'
'-x, -y, -z'

loop_
_atom_site_aniso_label
_atom_site_aniso_U_11
_atom_site_aniso_U_22
_atom_site_aniso_U_33
_atom_site_aniso_U_23
_atom_site_aniso_U_13
_atom_site_aniso_U_12
Ti1 0.0259(4) 0.0239(4) 0.0205(4) -0.0025(3) -0.0050(3) -0.0085(3)
Li1 0.029(3) 0.026(3) 0.028(3) -0.002(3) 0.000(3) -0.002(3)
O1 0.0236(13) 0.0248(13) 0.0277(14) -0.0027(10) -0.0076(11) 0.0000(11)
O2 0.0211(13) 0.0273(13) 0.0222(13) -0.0039(10) -0.0072(10) -0.0062(10)
O3 0.0233(13) 0.0282(14) 0.0233(13) -0.0078(11) -0.0009(10) -0.0063(11)
O4 0.040(2) 0.0325(15) 0.0233(14) -0.0021(11) -0.0110(12) -0.0101(12)
O5 0.0344(15) 0.0314(14) 0.0262(14) -0.0001(11) -0.0055(11) -0.0167(12)
C1 0.032(2) 0.032(2) 0.045(2) -0.009(2) -0.015(2) 0.002(2)
C2 0.043(2) 0.028(2) 0.044(2) -0.004(2) -0.008(2) 0.001(2)
C3 0.078(4) 0.035(3) 0.073(4) -0.006(2) 0.008(3) -0.012(3)
C4 0.086(4) 0.045(3) 0.135(6) -0.013(3) -0.055(4) 0.026(3)
C5 0.108(5) 0.048(3) 0.057(3) -0.025(3) -0.003(3) -0.010(3)
C6 0.041(3) 0.055(3) 0.039(2) 0.002(2) -0.016(2) -0.020(2)
C7 0.048(3) 0.054(3) 0.031(2) -0.002(2) -0.012(2) -0.024(2)
C8 0.053(3) 0.067(3) 0.036(2) -0.004(2) -0.013(2) -0.028(2)
C9 0.123(5) 0.053(3) 0.061(3) -0.010(3) -0.024(3) -0.025(3)
C10 0.078(4) 0.175(7) 0.062(4) -0.008(4) -0.019(3) -0.077(5)
C11 0.034(2) 0.037(2) 0.028(2) -0.013(2) -0.002(2) -0.008(2)
C12 0.029(2) 0.035(2) 0.038(2) -0.009(2) 0.000(2) -0.004(2)
C13 0.043(3) 0.045(3) 0.077(4) -0.001(2) -0.017(2) 0.002(2)
C14 0.033(2) 0.047(3) 0.062(3) -0.018(2) 0.007(2) -0.010(2)
C15 0.041(3) 0.071(3) 0.066(3) -0.043(3) 0.011(2) -0.005(2)
C16 0.048(3) 0.041(2) 0.031(2) -0.003(2) -0.017(2) -0.017(2)
C17 0.054(3) 0.037(2) 0.027(2) -0.002(2) -0.017(2) -0.013(2)
C18 0.076(3) 0.065(3) 0.042(3) -0.007(2) -0.031(2) -0.017(3)
C19 0.117(5) 0.045(3) 0.049(3) 0.006(2) -0.042(3) -0.027(3)
C20 0.066(4) 0.092(4) 0.035(3) -0.011(3) -0.007(2) -0.025(3)
C21 0.045(2) 0.035(2) 0.027(2) 0.000(2) -0.002(2) -0.021(2)
C22 0.050(3) 0.046(3) 0.033(2) -0.005(2) -0.002(2) -0.029(2)
C23 0.073(3) 0.058(3) 0.050(3) -0.005(2) 0.008(2) -0.044(3)
C24 0.068(4) 0.083(4) 0.093(4) 0.017(3) -0.033(3) -0.053(3)
C25 0.104(5) 0.103(5) 0.062(3) -0.036(3) 0.020(3) -0.079(4)

loop_
_atom_site_label
_atom_site_type_symbol
_atom_site_fract_x
_atom_site_fract_y
_atom_site_fract_z
_atom_site_U_iso_or_equiv
_atom_site_thermal_displace_type
_atom_site_occupancy
_atom_site_calc_flag
_atom_site_refinement_flags
_atom_site_disorder_group
Ti1 Ti 0.08348(6) 0.13417(5) -0.17900(5) 0.0232(2) Uani 1 d . .
Li1 Li -0.0946(6) 0.0918(5) 0.0350(5) 0.0308(14) Uani 1 d . .
O1 O -0.0967(2) 0.1982(2) -0.1018(2) 0.0268(6) Uani 1 d . .
O2 O 0.1017(2) 0.0703(2) -0.0256(2) 0.0231(6) Uani 1 d . .
O3 O 0.1594(2) -0.0296(2) -0.1854(2) 0.0254(6) Uani 1 d . .
O4 O 0.0399(2) 0.1717(2) -0.3086(2) 0.0316(6) Uani 1 d . .
O5 O 0.2044(2) 0.2212(2) -0.2112(2) 0.0300(6) Uani 1 d . .
C1 C -0.2081(4) 0.2818(3) -0.1388(3) 0.0374(10) Uani 1 d . .
H1A H -0.2914(23) 0.2600(7) -0.0978(11) 0.045 Uiso 1 calc R .
H1B H -0.1983(4) 0.2784(3) -0.2135(20) 0.045 Uiso 1 calc R .
C2 C -0.2226(4) 0.4075(3) -0.1302(3) 0.0419(10) Uani 1 d . .
C3 C -0.0960(5) 0.4453(4) -0.1961(4) 0.069(2) Uani 1 d . .
H3A H -0.0813(7) 0.4370(5) -0.2691(22) 0.104 Uiso 1 calc R .
H3B H -0.0190(24) 0.3968(14) -0.1676(9) 0.104 Uiso 1 calc R .
H3C H -0.1076(6) 0.5260(24) -0.1932(4) 0.104 Uiso 1 calc R .
C4 C -0.3446(6) 0.4855(5) -0.1765(5) 0.093(2) Uani 1 d . .
H4A H -0.3292(8) 0.4771(5) -0.2496(25) 0.139 Uiso 1 calc R .
H4B H -0.3556(7) 0.5662(28) -0.1737(5) 0.139 Uiso 1 calc R .
H4C H -0.4253(28) 0.4622(9) -0.1352(15) 0.139 Uiso 1 calc R .
C5 C -0.2460(6) 0.4203(4) -0.0161(4) 0.074(2) Uani 1 d . .
H5A H -0.3247(25) 0.3969(8) 0.0245(14) 0.111 Uiso 1 calc R .
H5B H -0.2575(7) 0.4993(25) -0.0132(4) 0.111 Uiso 1 calc R .
H5C H -0.1707(24) 0.3728(15) 0.0119(10) 0.111 Uiso 1 calc R .
C6 C 0.2290(4) 0.0535(4) -0.0010(3) 0.0439(11) Uani 1 d . .
H6A H 0.2954(18) 0.0909(10) -0.0715(19) 0.053 Uiso 1 calc R .
H6B H 0.2759(13) -0.0406(25) 0.0164(5) 0.053 Uiso 1 calc R .
C7 C 0.2201(4) 0.1079(4) 0.0931(3) 0.0420(10) Uani 1 d . .
C8 C 0.1680(5) 0.0324(4) 0.1974(3) 0.0497(12) Uani 1 d . .
H8A H 0.1624(5) 0.0690(9) 0.2597(15) 0.074 Uiso 1 calc R .
H8B H 0.2324(16) -0.0491(20) 0.2033(4) 0.074 Uiso 1 calc R .
H8C H 0.0746(23) 0.0270(4) 0.1987(3) 0.074 Uiso 1 calc R .
C9 C 0.1280(7) 0.2320(4) 0.0830(4) 0.078(2) Uani 1 d . .
H9A H 0.1223(7) 0.2699(12) 0.1496(19) 0.117 Uiso 1 calc R .
H9B H 0.0282(29) 0.2297(4) 0.0826(4) 0.117 Uiso 1 calc R .
H9C H 0.1684(13) 0.2842(16) 0.0097(21) 0.117 Uiso 1 calc R .
C10 C 0.3661(6) 0.1074(7) 0.0905(5) 0.096(2) Uani 1 d . .
H10A H 0.3648(6) 0.1482(14) 0.1607(22) 0.144 Uiso 1 calc R .
H10B H 0.4097(15) 0.1617(18) 0.0104(24) 0.144 Uiso 1 calc R .
H10C H 0.4334(22) 0.0118(30) 0.0982(5) 0.144 Uiso 1 calc R .
C11 C 0.2126(4) -0.0868(3) -0.2760(3) 0.0334(9) Uani 1 d . .
H11A H 0.1821(9) -0.0324(14) -0.3382(17) 0.040 Uiso 1 calc R .
H11B H 0.1757(11) -0.1551(18) -0.2619(4) 0.040 Uiso 1 calc R .
C12 C 0.3677(4) -0.1279(3) -0.3033(3) 0.0359(10) Uani 1 d . .
C13 C 0.4162(5) -0.2130(4) -0.2087(4) 0.0593(14) Uani 1 d . .
H13A H 0.3770(11) -0.2791(18) -0.1910(6) 0.089 Uiso 1 calc R .
H13B H 0.3881(8) -0.1736(11) -0.1478(17) 0.089 Uiso 1 calc R .
H13C H 0.5143(26) -0.2407(8) -0.2268(6) 0.089 Uiso 1 calc R .
C14 C 0.4284(4) -0.0241(4) -0.3318(4) 0.0491(12) Uani 1 d . .
H14A H 0.3969(9) 0.0302(14) -0.3926(15) 0.074 Uiso 1 calc R .
H14B H 0.5271(25) -0.0517(7) -0.3501(6) 0.074 Uiso 1 calc R .
H14C H 0.4003(8) 0.0158(11) -0.2707(15) 0.074 Uiso 1 calc R .
C15 C 0.4096(5) -0.1899(4) -0.3996(4) 0.0604(14) Uani 1 d . .
H15A H 0.3783(10) -0.1346(15) -0.4603(17) 0.091 Uiso 1 calc R .
H15B H 0.3690(12) -0.2558(19) -0.3814(6) 0.091 Uiso 1 calc R .
H15C H 0.5084(27) -0.2188(9) -0.4185(7) 0.091 Uiso 1 calc R .
C16 C -0.0284(4) 0.1644(4) -0.3825(3) 0.0373(10) Uani 1 d . .
H16A H -0.1336(27) 0.1973(9) -0.3542(8) 0.045 Uiso 1 calc R .
H16B H -0.0101(6) 0.0755(23) -0.3867(3) 0.045 Uiso 1 calc R .
C17 C 0.0145(4) 0.2318(3) -0.4952(3) 0.0381(10) Uani 1 d . .
C18 C -0.0709(5) 0.2164(4) -0.5636(4) 0.0580(13) Uani 1 d . .
H18A H -0.0513(7) 0.1276(22) -0.5652(4) 0.087 Uiso 1 calc R .
H18B H -0.0457(8) 0.2618(12) -0.6412(20) 0.087 Uiso 1 calc R .
H18C H -0.1735(26) 0.2493(9) -0.5307(9) 0.087 Uiso 1 calc R .
C19 C -0.0144(6) 0.3610(4) -0.4929(4) 0.067(2) Uani 1 d . .
H19A H -0.1180(28) 0.3942(10) -0.4609(9) 0.100 Uiso 1 calc R .
H19B H 0.0122(9) 0.4065(13) -0.5709(21) 0.100 Uiso 1 calc R .
H19C H 0.0427(16) 0.3718(5) -0.4452(13) 0.100 Uiso 1 calc R .
C20 C 0.1649(5) 0.1814(5) -0.5414(4) 0.0642(15) Uani 1 d . .
H20A H 0.1824(7) 0.0953(24) -0.5425(4) 0.096 Uiso 1 calc R .
H20B H 0.2206(17) 0.1909(5) -0.4956(12) 0.096 Uiso 1 calc R .
H20C H 0.1912(9) 0.2245(12) -0.6167(21) 0.096 Uiso 1 calc R .
C21 C 0.2591(4) 0.2931(3) -0.3054(3) 0.0354(9) Uani 1 d . .
H21A H 0.1814(21) 0.3580(17) -0.3314(8) 0.042 Uiso 1 calc R .
H21B H 0.3073(13) 0.2434(13) -0.3640(16) 0.042 Uiso 1 calc R .
C22 C 0.3588(4) 0.3485(4) -0.2882(3) 0.0413(10) Uani 1 d . .
C23 C 0.4102(5) 0.4223(4) -0.3951(4) 0.0594(14) Uani 1 d . .
H23A H 0.4572(13) 0.3706(14) -0.4497(15) 0.089 Uiso 1 calc R .
H23B H 0.4751(17) 0.4611(11) -0.3863(4) 0.089 Uiso 1 calc R .
H23C H 0.3318(21) 0.4834(17) -0.4192(7) 0.089 Uiso 1 calc R .
C24 C 0.4784(5) 0.2526(5) -0.2542(5) 0.077(2) Uani 1 d . .
H24A H 0.5204(15) 0.2053(16) -0.3069(17) 0.115 Uiso 1 calc R .
H24B H 0.4473(11) 0.2063(16) -0.1891(21) 0.115 Uiso 1 calc R .
H24C H 0.5414(21) 0.2870(11) -0.2457(5) 0.115 Uiso 1 calc R .
C25 C 0.2881(6) 0.4270(5) -0.2058(4) 0.081(2) Uani 1 d . .
H25A H 0.3542(21) 0.4631(13) -0.1950(6) 0.122 Uiso 1 calc R .
H25B H 0.2513(13) 0.3796(15) -0.1368(22) 0.122 Uiso 1 calc R .
H25C H 0.2121(25) 0.4901(21) -0.2312(8) 0.122 Uiso 1 calc R .

loop_
_atom_type_symbol
_atom_type_description
_atom_type_scat_dispersion_real
_atom_type_scat_dispersion_imag
_atom_type_scat_source
C C 0.0033 0.0016 'International Tables Vol C Tables 4.2.6.8 and 6.1.1.4'
H H 0.0000 0.0000 'International Tables Vol C Tables 4.2.6.8 and 6.1.1.4'
Li Li -0.0003 0.0001 'International Tables Vol C Tables 4.2.6.8 and 6.1.1.4'
O O 0.0106 0.0060 'International Tables Vol C Tables 4.2.6.8 and 6.1.1.4'
Ti Ti 0.2776 0.4457 'International Tables Vol C Tables 4.2.6.8 and 6.1.1.4'

loop_
_geom_angle_atom_site_label_1
_geom_angle_atom_site_label_2
_geom_angle_atom_site_label_3
_geom_angle
_geom_angle_site_symmetry_1
_geom_angle_site_symmetry_3
_geom_angle_publ_flag
O5 Ti1 O4 97.60(11) . . ?
O5 Ti1 O3 115.93(11) . . ?
O4 Ti1 O3 94.38(11) . . ?
O5 Ti1 O1 117.43(11) . . ?
O4 Ti1 O1 95.13(11) . . ?
O3 Ti1 O1 123.74(10) . . ?
O5 Ti1 O2 95.27(10) . . ?
O4 Ti1 O2 167.12(10) . . ?
O3 Ti1 O2 79.97(10) . . ?
O1 Ti1 O2 78.80(9) . . ?
O5 Ti1 Li1 126.74(15) . 2 ?
O4 Ti1 Li1 125.41(15) . 2 ?
O3 Ti1 Li1 41.42(13) . 2 ?
O1 Ti1 Li1 90.88(14) . 2 ?
O2 Ti1 Li1 44.26(14) . 2 ?
O5 Ti1 Li1 123.48(15) . . ?
O4 Ti1 Li1 128.25(15) . . ?
O3 Ti1 Li1 94.01(13) . . ?
O1 Ti1 Li1 40.62(13) . . ?
O2 Ti1 Li1 41.72(13) . . ?
Li1 Ti1 Li1 53.9(2) 2 . ?
O1 Li1 O3 157.8(3) . 2 ?
O1 Li1 O2 79.5(2) . . ?
O3 Li1 O2 119.8(3) 2 . ?
O1 Li1 O2 111.5(3) . 2 ?
O3 Li1 O2 78.9(2) 2 2 ?
O2 Li1 O2 96.9(3) . 2 ?
O1 Li1 Li1 98.4(3) . 2 ?
O3 Li1 Li1 102.8(3) 2 2 ?
O2 Li1 Li1 49.6(2) . 2 ?
O2 Li1 Li1 47.4(2) 2 2 ?
O1 Li1 C6 96.5(3) . 2 ?
O3 Li1 C6 83.4(2) 2 2 ?
O2 Li1 C6 120.3(3) . 2 ?
O2 Li1 C6 29.49(14) 2 2 ?
Li1 Li1 C6 72.9(3) 2 2 ?
O1 Li1 Ti1 155.2(3) . 2 ?
O3 Li1 Ti1 40.58(13) 2 2 ?
O2 Li1 Ti1 98.4(2) . 2 ?
O2 Li1 Ti1 43.97(13) 2 2 ?
Li1 Li1 Ti1 63.6(2) 2 2 ?
C6 Li1 Ti1 63.0(2) 2 2 ?
O1 Li1 Ti1 39.84(13) . . ?
O3 Li1 Ti1 162.0(3) 2 . ?
O2 Li1 Ti1 43.23(13) . . ?
O2 Li1 Ti1 95.8(2) 2 . ?
Li1 Li1 Ti1 62.5(2) 2 . ?
C6 Li1 Ti1 100.6(2) 2 . ?
Ti1 Li1 Ti1 126.1(2) 2 . ?
C1 O1 Ti1 130.2(2) . . ?
C1 O1 Li1 129.1(3) . . ?
Ti1 O1 Li1 99.5(2) . . ?
C6 O2 Li1 144.4(3) . . ?
C6 O2 Ti1 118.6(2) . . ?
Li1 O2 Ti1 95.0(2) . . ?
C6 O2 Li1 105.7(3) . 2 ?
Li1 O2 Li1 83.1(3) . 2 ?
Ti1 O2 Li1 91.8(2) . 2 ?
C11 O3 Ti1 129.7(2) . . ?
C11 O3 Li1 130.3(3) . 2 ?
Ti1 O3 Li1 98.0(2) . 2 ?
C16 O4 Ti1 153.9(2) . . ?
C21 O5 Ti1 134.4(2) . . ?
O1 C1 C2 114.3(3) . . ?
C5 C2 C3 109.7(4) . . ?
C5 C2 C1 111.5(4) . . ?
C3 C2 C1 109.9(3) . . ?
C5 C2 C4 109.7(4) . . ?
C3 C2 C4 108.9(4) . . ?
C1 C2 C4 107.2(4) . . ?
O2 C6 C7 114.5(3) . . ?
O2 C6 Li1 44.8(2) . 2 ?
C7 C6 Li1 134.7(3) . 2 ?
C6 C7 C8 109.8(3) . . ?
C6 C7 C9 109.9(4) . . ?
C8 C7 C9 110.9(4) . . ?
C6 C7 C10 106.8(4) . . ?
C8 C7 C10 108.1(4) . . ?
C9 C7 C10 111.3(5) . . ?
O3 C11 C12 113.2(3) . . ?
C13 C12 C14 109.9(4) . . ?
C13 C12 C11 109.5(3) . . ?
C14 C12 C11 110.5(3) . . ?
C13 C12 C15 109.9(4) . . ?
C14 C12 C15 109.7(3) . . ?
C11 C12 C15 107.3(3) . . ?
O4 C16 C17 113.8(3) . . ?
C19 C17 C20 110.5(4) . . ?
C19 C17 C16 110.3(3) . . ?
C20 C17 C16 110.2(3) . . ?
C19 C17 C18 109.3(4) . . ?
C20 C17 C18 109.8(4) . . ?
C16 C17 C18 106.7(3) . . ?
O5 C21 C22 112.8(3) . . ?
C25 C22 C21 109.9(4) . . ?
C25 C22 C24 111.4(4) . . ?
C21 C22 C24 109.6(3) . . ?
C25 C22 C23 109.3(4) . . ?
C21 C22 C23 107.4(3) . . ?
C24 C22 C23 109.1(4) . . ?

loop_
_geom_bond_atom_site_label_1
_geom_bond_atom_site_label_2
_geom_bond_distance
_geom_bond_site_symmetry_2
_geom_bond_publ_flag
Ti1 O5 1.813(2) . ?
Ti1 O4 1.819(2) . ?
Ti1 O3 1.919(2) . ?
Ti1 O1 1.917(2) . ?
Ti1 O2 2.029(2) . ?
Ti1 Li1 2.922(6) 2 ?
Ti1 Li1 2.951(6) . ?
Li1 O1 1.948(6) . ?
Li1 O3 1.952(6) 2 ?
Li1 O2 1.972(6) . ?
Li1 O2 2.040(6) 2 ?
Li1 Li1 2.661(12) 2 ?
Li1 C6 2.788(7) 2 ?
Li1 Ti1 2.922(6) 2 ?
O1 C1 1.418(4) . ?
O2 C6 1.426(4) . ?
O2 Li1 2.040(6) 2 ?
O3 C11 1.426(4) . ?
O3 Li1 1.952(6) 2 ?
O4 C16 1.412(4) . ?
O5 C21 1.422(4) . ?
C1 C2 1.524(5) . ?
C2 C5 1.502(6) . ?
C2 C3 1.518(6) . ?
C2 C4 1.535(6) . ?
C6 C7 1.523(6) . ?
C6 Li1 2.788(7) 2 ?
C7 C8 1.519(6) . ?
C7 C9 1.521(7) . ?
C7 C10 1.544(7) . ?
C11 C12 1.530(5) . ?
C12 C13 1.516(6) . ?
C12 C14 1.516(6) . ?
C12 C15 1.533(6) . ?
C16 C17 1.530(5) . ?
C17 C19 1.515(6) . ?
C17 C20 1.525(6) . ?
C17 C18 1.535(6) . ?
C21 C22 1.520(5) . ?
C22 C25 1.509(6) . ?
C22 C24 1.524(7) . ?
C22 C23 1.531(6) . ?
